data_7127233
loop_
_publ_author_name
'Iwami, Hikaru'
'Xing, Junfei'
'Nakanishi, Ryo'
'Horii, Yoji'
'Katoh, Keiichi'
'Breedlove, Brian K.'
'Kawachi, Kazuhiko'
'Kasama, Yasuhiko'
'Kwon, Eunsang'
'Yamashita, Masahiro'

_publ_section_title
;
 Cocrystals of Li<sup>+</sup> encapsulated fullerenes and Tb(iii)
 double-decker single molecule magnet in a quasi-kagome lattice.
;
_journal_issue 84
_journal_name_full 'Chemical communications (Cambridge, England)'
_journal_page_first 12785
_journal_page_last 12788
_journal_paper_doi 10.1039/d0cc04349d
_journal_volume 56
_journal_year 2020
_chemical_formula_sum 'C67 H37 N6 Tb0.5'
_chemical_formula_weight 1005.48
_space_group_crystal_system monoclinic
_space_group_IT_number 12
_space_group_name_Hall '-C 2y'
_space_group_name_H-M_alt 'C 1 2/m 1'
_atom_sites_solution_hydrogens geom
_audit_creation_method SHELXL-2016/4
_audit_update_record
;
2020-06-16 deposited with the CCDC.	2020-09-14 downloaded from the CCDC.
;
_cell_angle_alpha 90
_cell_angle_beta 90.9870(10)
_cell_angle_gamma 90
_cell_formula_units_Z 8
_cell_length_a 22.8110(2)
_cell_length_b 17.4164(2)
_cell_length_c 22.0814(2)
_cell_measurement_reflns_used 63343
_cell_measurement_temperature 120
_cell_measurement_theta_max 29.6650
_cell_measurement_theta_min 2.3620
_cell_volume 8771.32(15)
_computing_cell_refinement 'CrysAlisPro 1.171.40.67a (Rigaku OD, 2019)'
_computing_data_collection 'CrysAlisPro 1.171.40.67a (Rigaku OD, 2019)'
_computing_data_reduction 'CrysAlisPro 1.171.40.67a (Rigaku OD, 2019)'
_computing_molecular_graphics 'Yadokari-XG 2009 (Wakita Nemoto et al., 2009)'
_computing_publication_material 'Yadokari-XG 2009 (Wakita,Nemoto et al., 2009)'
_computing_structure_refinement 'SHELXL-2016/4 (Sheldrick, 2016)'
_diffrn_ambient_temperature 120
_diffrn_detector_area_resol_mean 10.0000
_diffrn_measured_fraction_theta_full 0.999
_diffrn_measured_fraction_theta_max 0.990
_diffrn_measurement_device_type 'XtaLAB AFC10 (RCD3): fixed-chi single'
_diffrn_measurement_method '\w scans'
_diffrn_radiation_monochromator mirror
_diffrn_radiation_type MoK\a
_diffrn_radiation_wavelength 0.71073
_diffrn_reflns_av_R_equivalents 0.0216
_diffrn_reflns_av_unetI/netI 0.0140
_diffrn_reflns_Laue_measured_fraction_full 0.999
_diffrn_reflns_Laue_measured_fraction_max 0.990
_diffrn_reflns_limit_h_max 29
_diffrn_reflns_limit_h_min -29
_diffrn_reflns_limit_k_max 21
_diffrn_reflns_limit_k_min -22
_diffrn_reflns_limit_l_max 28
_diffrn_reflns_limit_l_min -27
_diffrn_reflns_number 85075
_diffrn_reflns_point_group_measured_fraction_full 0.999
_diffrn_reflns_point_group_measured_fraction_max 0.990
_diffrn_reflns_theta_full 25.242
_diffrn_reflns_theta_max 27.499
_diffrn_reflns_theta_min 2.372
_diffrn_source 'Rotating-anode X-ray tube'
_exptl_absorpt_coefficient_mu 0.877
_exptl_absorpt_correction_T_max 1.000
_exptl_absorpt_correction_T_min 0.585
_exptl_absorpt_correction_type gaussian
_exptl_absorpt_process_details
;
CrysAlisPro 1.171.40.67a (Rigaku Oxford Diffraction, 2019)
Numerical absorption correction based on gaussian integration over
   a multifaceted crystal model
Empirical absorption correction using spherical harmonics,
 implemented in SCALE3 ABSPACK scaling algorithm.
;
_exptl_crystal_colour black
_exptl_crystal_density_diffrn 1.523
_exptl_crystal_description prism
_exptl_crystal_F_000 4108
_exptl_crystal_size_max 0.338
_exptl_crystal_size_mid 0.096
_exptl_crystal_size_min 0.089
_refine_diff_density_max 2.547
_refine_diff_density_min -1.055
_refine_diff_density_rms 0.103
_refine_ls_extinction_method none
_refine_ls_goodness_of_fit_ref 1.044
_refine_ls_matrix_type full
_refine_ls_number_parameters 689
_refine_ls_number_reflns 10314
_refine_ls_number_restraints 0
_refine_ls_restrained_S_all 1.044
_refine_ls_R_factor_all 0.0408
_refine_ls_R_factor_gt 0.0394
_refine_ls_shift/su_max 0.003
_refine_ls_shift/su_mean 0.000
_refine_ls_structure_factor_coef Fsqd
_refine_ls_weighting_details 'w=1/[\s^2^(Fo^2^)+(0.0499P)^2^+53.3357P] where P=(Fo^2^+2Fc^2^)/3'
_refine_ls_weighting_scheme calc
_refine_ls_wR_factor_gt 0.1019
_refine_ls_wR_factor_ref 0.1028
_reflns_Friedel_coverage 0.000
_reflns_number_gt 9912
_reflns_number_total 10314
_reflns_threshold_expression 'I > 2\s(I)'
_cod_data_source_file d0cc04349d2.cif
_cod_data_source_block TbPcOEP_C60_C6H14
_cod_depositor_comments 'Adding full bibliography for 7127230--7127236.cif.'
_cod_original_sg_symbol_H-M 'C 2/m'
_cod_original_formula_sum 'C67 H37 N6 Tb0.50'
_cod_database_code 7127233
_shelx_shelxl_version_number 2016/4
_shelx_space_group_comment
;
The symmetry employed for this shelxl refinement is uniquely defined
by the following loop, which should always be used as a source of
symmetry information in preference to the above space-group names.
They are only intended as comments.
;

loop_
_space_group_symop_operation_xyz
'x, y, z'
'-x, y, -z'
'x+1/2, y+1/2, z'
'-x+1/2, y+1/2, -z'
'-x, -y, -z'
'x, -y, z'
'-x+1/2, -y+1/2, -z'
'x+1/2, -y+1/2, z'

loop_
_atom_site_label
_atom_site_type_symbol
_atom_site_fract_x
_atom_site_fract_y
_atom_site_fract_z
_atom_site_U_iso_or_equiv
_atom_site_adp_type
_atom_site_occupancy
_atom_site_site_symmetry_order
_atom_site_calc_flag
_atom_site_refinement_flags_posn
_atom_site_refinement_flags_adp
_atom_site_refinement_flags_occupancy
_atom_site_disorder_assembly
_atom_site_disorder_group
TB1 Tb 0.54997(2) 0.500000 0.67519(2) 0.01061(6) Uani 1 2 d S T P . .
N1 N 0.55264(13) 0.500000 0.56399(14) 0.0136(6) Uani 1 2 d S T P . .
N2 N 0.55919(10) 0.36316(13) 0.54474(10) 0.0159(4) Uani 1 1 d . . . . .
N3 N 0.49987(9) 0.38727(13) 0.63291(10) 0.0151(4) Uani 1 1 d . . . . .
N4 N 0.44679(13) 0.500000 0.70348(14) 0.0162(6) Uani 1 2 d S T P . .
N5 N 0.63402(9) 0.58321(12) 0.66095(9) 0.0126(4) Uani 1 1 d . . . . .
N6 N 0.42627(10) 0.36338(14) 0.70880(10) 0.0185(5) Uani 1 1 d . . . . .
N7 N 0.55470(9) 0.58368(13) 0.76293(9) 0.0136(4) Uani 1 1 d . . . . .
C1 C 0.57041(11) 0.43658(16) 0.53277(11) 0.0151(5) Uani 1 1 d . . . . .
C2 C 0.60486(11) 0.45991(16) 0.48032(11) 0.0165(5) Uani 1 1 d . . . . .
C70 C 0.60043(11) 0.69613(15) 0.71682(11) 0.0151(5) Uani 1 1 d . . . . .
H8 H 0.601332 0.749511 0.717446 0.018 Uiso 1 1 calc R U . . .
C3 C 0.52509(11) 0.34207(15) 0.59027(12) 0.0159(5) Uani 1 1 d . . . . .
C71 C 0.51902(12) 0.64469(16) 0.84848(12) 0.0178(5) Uani 1 1 d . . . . .
C4 C 0.67617(12) 0.69969(16) 0.63466(12) 0.0169(5) Uani 1 1 d . . . . .
C5 C 0.46884(12) 0.26173(16) 0.64725(12) 0.0191(5) Uani 1 1 d . . . . .
C6 C 0.50787(12) 0.26162(16) 0.59917(12) 0.0185(5) Uani 1 1 d . . . . .
C7 C 0.67651(11) 0.57176(15) 0.61856(11) 0.0141(5) Uani 1 1 d . . . . .
C8 C 0.54232(12) 0.70015(16) 0.81287(12) 0.0178(5) Uani 1 1 d . . . . .
C9 C 0.41693(11) 0.43655(17) 0.72249(12) 0.0177(5) Uani 1 1 d . . . . .
C10 C 0.63375(11) 0.66049(15) 0.67237(11) 0.0144(5) Uani 1 1 d . . . . .
C73 C 0.70229(11) 0.64484(16) 0.60096(12) 0.0171(5) Uani 1 1 d . . . . .
C11 C 0.56604(11) 0.66092(15) 0.76029(11) 0.0147(5) Uani 1 1 d . . . . .
C12 C 0.46389(11) 0.34202(16) 0.66664(12) 0.0168(5) Uani 1 1 d . . . . .
C72 C 0.69455(15) 0.500000 0.59823(16) 0.0148(7) Uani 1 2 d S T P . .
H11 H 0.721862 0.500000 0.567448 0.018 Uiso 1 2 calc R U P . .
C13 C 0.63552(12) 0.41825(18) 0.43781(12) 0.0216(6) Uani 1 1 d . . . . .
H13 H 0.634921 0.364857 0.437363 0.026 Uiso 1 1 calc R U . . .
C14 C 0.51385(16) 0.500000 0.84058(16) 0.0158(7) Uani 1 2 d S T P . .
H14 H 0.493393 0.500001 0.876643 0.019 Uiso 1 2 calc R U P . .
C15 C 0.36638(12) 0.45991(18) 0.75849(12) 0.0205(6) Uani 1 1 d . . . . .
C16 C 0.44328(14) 0.19462(18) 0.66768(14) 0.0257(6) Uani 1 1 d . . . . .
H16 H 0.417195 0.194916 0.699585 0.031 Uiso 1 1 calc R U . . .
C17 C 0.52287(13) 0.19405(17) 0.57013(13) 0.0233(6) Uani 1 1 d . . . . .
H17 H 0.549033 0.193791 0.538297 0.028 Uiso 1 1 calc R U . . .
C18 C 0.68862(13) 0.78409(17) 0.63697(14) 0.0234(6) Uani 1 1 d . . . . .
H18 H 0.651927 0.811812 0.640259 0.028 Uiso 1 1 calc R U . . .
H18A H 0.706763 0.799605 0.599495 0.028 Uiso 1 1 calc R U . . .
C19 C 0.52733(11) 0.57208(16) 0.81681(11) 0.0149(5) Uani 1 1 d . . . . .
C20 C 0.54649(13) 0.78490(17) 0.82411(14) 0.0236(6) Uani 1 1 d . . . . .
H20 H 0.516995 0.799473 0.853070 0.028 Uiso 1 1 calc R U . . .
H20A H 0.537886 0.811870 0.786558 0.028 Uiso 1 1 calc R U . . .
C21 C 0.66731(13) 0.4601(2) 0.39578(13) 0.0261(6) Uani 1 1 d . . . . .
H21 H 0.689025 0.433982 0.367058 0.031 Uiso 1 1 calc R U . . .
C22 C 0.74953(13) 0.65505(19) 0.55528(14) 0.0260(6) Uani 1 1 d . . . . .
H22 H 0.742728 0.702661 0.533477 0.031 Uiso 1 1 calc R U . . .
H22A H 0.747197 0.613364 0.526205 0.031 Uiso 1 1 calc R U . . .
C23 C 0.49151(14) 0.65314(18) 0.90938(13) 0.0254(6) Uani 1 1 d . . . . .
H23 H 0.498804 0.704685 0.924347 0.031 Uiso 1 1 calc R U . . .
H23A H 0.510120 0.617466 0.937430 0.031 Uiso 1 1 calc R U . . .
C24 C 0.45820(15) 0.12681(18) 0.63854(16) 0.0309(7) Uani 1 1 d . . . . .
H24 H 0.441884 0.080749 0.651294 0.037 Uiso 1 1 calc R U . . .
C25 C 0.49711(15) 0.12650(18) 0.59061(15) 0.0297(7) Uani 1 1 d . . . . .
H25 H 0.506094 0.080253 0.571882 0.036 Uiso 1 1 calc R U . . .
C26 C 0.32178(13) 0.4184(2) 0.78500(13) 0.0268(6) Uani 1 1 d . . . . .
H26 H 0.321741 0.365009 0.784895 0.032 Uiso 1 1 calc R U . . .
C27 C 0.42526(15) 0.6384(2) 0.90822(17) 0.0345(8) Uani 1 1 d . . . . .
H27 H 0.406541 0.672920 0.880044 0.052 Uiso 1 1 calc R U . . .
H27A H 0.409965 0.646686 0.947926 0.052 Uiso 1 1 calc R U . . .
H27B H 0.417769 0.586386 0.895976 0.052 Uiso 1 1 calc R U . . .
C28 C 0.72904(15) 0.80588(19) 0.69039(16) 0.0316(7) Uani 1 1 d . . . . .
H28 H 0.766345 0.781172 0.685964 0.047 Uiso 1 1 calc R U . . .
H28A H 0.711704 0.789581 0.727549 0.047 Uiso 1 1 calc R U . . .
H28B H 0.734410 0.860548 0.691113 0.047 Uiso 1 1 calc R U . . .
C29 C 0.60671(16) 0.81036(19) 0.84818(16) 0.0329(7) Uani 1 1 d . . . . .
H29 H 0.636000 0.798067 0.819019 0.049 Uiso 1 1 calc R U . . .
H29A H 0.615476 0.784204 0.885522 0.049 Uiso 1 1 calc R U . . .
H29B H 0.606451 0.864772 0.855109 0.049 Uiso 1 1 calc R U . . .
C30 C 0.27695(13) 0.4601(2) 0.81186(14) 0.0328(7) Uani 1 1 d . . . . .
H30 H 0.246423 0.434003 0.830141 0.039 Uiso 1 1 calc R U . . .
C31 C 1.0681(3) 0.500000 0.7549(3) 0.0501(14) Uani 1 2 d S T P . .
H65 H 1.075166 0.500000 0.797926 0.075 Uiso 1 2 calc R U P . .
H66 H 1.046186 0.545006 0.743705 0.075 Uiso 0.5 1 calc R U P . .
H67 H 1.046186 0.454994 0.743705 0.075 Uiso 0.5 1 calc R U P . .
C32 C 0.94893(15) 0.5408(2) 0.85535(19) 0.0409(9) Uani 1 1 d . . . . .
C33 C 0.94560(15) 0.5761(3) 0.91356(19) 0.0457(10) Uani 1 1 d . . . . .
C34 C 0.8857(2) 0.5412(3) 0.76615(18) 0.0552(12) Uani 1 1 d . . . . .
C35 C 0.91730(18) 0.5814(2) 0.81058(19) 0.0439(9) Uani 1 1 d . . . . .
C36 C 0.7139(2) 0.5679(5) 0.7759(2) 0.0694(18) Uani 1 1 d . . . . .
C37 C 0.66100(18) 0.5766(3) 0.8774(2) 0.0604(14) Uani 1 1 d . . . . .
C38 C 0.65743(15) 0.5411(3) 0.9366(2) 0.0524(12) Uani 1 1 d . . . . .
C39 C 0.68921(17) 0.5813(3) 0.9806(2) 0.0499(11) Uani 1 1 d . . . . .
C40 C 0.8929(2) 0.5659(5) 1.0151(2) 0.0712(17) Uani 1 1 d . . . . .
C41 C 0.7211(2) 0.5408(3) 1.0258(2) 0.0584(13) Uani 1 1 d . . . . .
C42 C 0.9073(3) 0.6478(3) 0.9075(3) 0.101(3) Uani 1 1 d . . . . .
C43 C 0.6996(3) 0.6481(4) 0.8839(4) 0.113(4) Uani 1 1 d . . . . .
C44 C 0.7177(2) 0.6509(3) 0.9533(4) 0.078(2) Uani 1 1 d . . . . .
C45 C 0.81060(16) 0.6567(4) 0.5833(2) 0.0606(14) Uani 1 1 d . . . . .
H45 H 0.838673 0.666901 0.552435 0.091 Uiso 1 1 calc R U . . .
H45A H 0.819056 0.607980 0.601786 0.091 Uiso 1 1 calc R U . . .
H45B H 0.812755 0.696352 0.613488 0.091 Uiso 1 1 calc R U . . .
C46 C 0.8892(2) 0.6496(3) 0.8371(3) 0.0660(15) Uani 1 1 d . . . . .
C47 C 0.8298(3) 0.5701(4) 0.7486(2) 0.0639(14) Uani 1 1 d . . . . .
C48 C 0.8114(3) 0.6303(4) 0.7739(3) 0.0737(17) Uani 1 1 d . . . . .
C49 C 0.7781(2) 0.5709(4) 1.04226(19) 0.0627(15) Uani 1 1 d . . . . .
C50 C 1.1178(3) 0.500000 0.6525(4) 0.0596(18) Uani 1 2 d S T P . .
H50 H 1.094915 0.455163 0.641023 0.072 Uiso 0.5 1 calc R U P . .
H50A H 1.094915 0.544837 0.641023 0.072 Uiso 0.5 1 calc R U P . .
C51 C 1.1707(3) 0.500000 0.6171(4) 0.067(2) Uani 1 2 d S T P . .
H61 H 1.193489 0.544805 0.628755 0.080 Uiso 0.5 1 calc R U P . .
H62 H 1.193488 0.455195 0.628755 0.080 Uiso 0.5 1 calc R U P . .
C52 C 0.9395(2) 0.5353(4) 0.9666(4) 0.099(3) Uani 1 1 d . . . . .
C53 C 0.7958(3) 0.6317(4) 1.0157(3) 0.0800(19) Uani 1 1 d . . . . .
C54 C 0.6692(3) 0.5342(5) 0.8210(5) 0.136(4) Uani 1 1 d . . . . .
C55 C 0.8168(3) 0.6973(3) 0.9263(4) 0.095(3) Uani 1 1 d . . . . .
C56 C 0.7700(4) 0.6706(4) 0.9724(4) 0.102(3) Uani 1 1 d . . . . .
C57 C 0.8377(4) 0.6702(4) 0.8170(4) 0.096(3) Uani 1 1 d . . . . .
C58 C 0.7910(6) 0.500000 0.7367(3) 0.123(5) Uani 1 2 d S T P . .
C59 C 0.8650(5) 0.6322(6) 0.9971(3) 0.132(5) Uani 1 1 d . . . . .
C60 C 1.1253(3) 0.500000 0.7231(4) 0.087(3) Uani 1 2 d S T P . .
H60 H 1.147534 0.455001 0.735317 0.104 Uiso 0.5 1 calc R U P . .
H60A H 1.147534 0.544999 0.735317 0.104 Uiso 0.5 1 calc R U P . .
C61 C 0.8710(4) 0.6684(5) 0.9485(5) 0.135(4) Uani 1 1 d . . . . .
C62 C 0.7912(4) 0.6978(3) 0.8678(5) 0.100(3) Uani 1 1 d . . . . .
C63 C 0.7381(5) 0.6309(5) 0.7942(4) 0.126(4) Uani 1 1 d . . . . .
C64 C 0.7441(6) 0.6725(4) 0.8398(5) 0.152(5) Uani 1 1 d . . . . .
C65 C 0.8181(5) 0.500000 1.0534(3) 0.133(6) Uani 1 2 d S T P . .
C66 C 0.7445(7) 0.500000 0.7479(4) 0.137(6) Uani 1 2 d S T P . .
C67 C 1.1230(4) 0.500000 0.5126(4) 0.097(3) Uani 1 2 d S T P . .
H68 H 1.139865 0.500000 0.473115 0.145 Uiso 1 2 calc R U P . .
H69 H 1.099154 0.454994 0.517246 0.145 Uiso 0.5 1 calc R U P . .
H70 H 1.099154 0.545006 0.517246 0.145 Uiso 0.5 1 calc R U P . .
C68 C 1.1650(4) 0.500000 0.5541(5) 0.167(8) Uani 1 2 d S T P . .
H63 H 1.188240 0.544159 0.542686 0.200 Uiso 0.5 1 calc R U P . .
H64 H 1.188240 0.455841 0.542686 0.200 Uiso 0.5 1 calc R U P . .
C69 C 0.8664(7) 0.500000 1.0413(4) 0.136(6) Uani 1 2 d S T P . .

loop_
_atom_site_aniso_label
_atom_site_aniso_U_11
_atom_site_aniso_U_22
_atom_site_aniso_U_33
_atom_site_aniso_U_23
_atom_site_aniso_U_13
_atom_site_aniso_U_12
TB1 0.00928(9) 0.01267(9) 0.00987(9) 0.000 -0.00034(6) 0.000
N1 0.0124(14) 0.0164(15) 0.0120(14) 0.000 -0.0013(11) 0.000
N2 0.0148(10) 0.0187(11) 0.0140(10) -0.0025(8) -0.0029(8) -0.0012(8)
N3 0.0129(10) 0.0188(11) 0.0135(10) 0.0000(8) -0.0016(8) -0.0023(8)
N4 0.0119(14) 0.0208(16) 0.0157(15) 0.000 -0.0006(11) 0.000
N5 0.0124(10) 0.0141(10) 0.0112(9) 0.0008(8) -0.0012(8) 0.0007(8)
N6 0.0153(10) 0.0246(12) 0.0155(10) 0.0020(9) -0.0007(8) -0.0038(9)
N7 0.0119(9) 0.0161(10) 0.0127(10) 0.0005(8) -0.0002(8) 0.0004(8)
C1 0.0122(11) 0.0219(13) 0.0111(11) -0.0022(10) -0.0024(9) 0.0008(10)
C2 0.0125(11) 0.0254(14) 0.0114(11) -0.0006(10) -0.0027(9) -0.0013(10)
C70 0.0168(12) 0.0118(11) 0.0166(12) -0.0005(9) -0.0038(9) 0.0009(9)
C3 0.0144(11) 0.0182(13) 0.0150(11) -0.0021(10) -0.0050(9) -0.0008(10)
C71 0.0163(12) 0.0207(13) 0.0164(12) -0.0031(10) 0.0005(10) 0.0034(10)
C4 0.0170(12) 0.0173(13) 0.0164(12) 0.0047(10) -0.0034(9) -0.0025(10)
C5 0.0181(12) 0.0201(13) 0.0191(12) 0.0015(10) -0.0059(10) -0.0035(10)
C6 0.0192(12) 0.0181(13) 0.0178(12) 0.0008(10) -0.0067(10) -0.0024(10)
C7 0.0113(11) 0.0191(13) 0.0118(11) 0.0028(9) -0.0016(9) -0.0019(9)
C8 0.0168(12) 0.0182(13) 0.0184(12) -0.0030(10) -0.0023(10) 0.0039(10)
C9 0.0119(11) 0.0270(14) 0.0142(12) 0.0017(10) -0.0007(9) -0.0031(10)
C10 0.0149(11) 0.0144(12) 0.0138(11) 0.0025(9) -0.0039(9) -0.0008(9)
C73 0.0147(12) 0.0205(13) 0.0160(12) 0.0045(10) -0.0014(9) -0.0026(10)
C11 0.0138(11) 0.0154(12) 0.0148(11) -0.0019(9) -0.0032(9) 0.0027(9)
C12 0.0147(12) 0.0197(13) 0.0159(12) 0.0019(10) -0.0041(9) -0.0040(10)
C72 0.0114(16) 0.0208(18) 0.0122(16) 0.000 0.0010(12) 0.000
C13 0.0186(13) 0.0304(15) 0.0158(12) -0.0050(11) -0.0022(10) 0.0031(11)
C14 0.0139(16) 0.0213(18) 0.0123(16) 0.000 0.0019(13) 0.000
C15 0.0133(12) 0.0349(16) 0.0135(12) 0.0001(11) 0.0006(9) -0.0021(11)
C16 0.0272(15) 0.0223(14) 0.0275(15) 0.0049(12) -0.0025(12) -0.0055(12)
C17 0.0273(14) 0.0201(14) 0.0222(14) -0.0020(11) -0.0052(11) 0.0005(11)
C18 0.0272(14) 0.0175(13) 0.0257(14) 0.0052(11) 0.0010(11) -0.0042(11)
C19 0.0117(11) 0.0203(13) 0.0127(11) -0.0019(9) -0.0001(9) 0.0010(9)
C20 0.0289(15) 0.0179(13) 0.0241(14) -0.0038(11) 0.0017(11) 0.0069(11)
C21 0.0197(13) 0.0447(18) 0.0139(12) -0.0042(12) 0.0021(10) 0.0034(13)
C22 0.0261(15) 0.0264(15) 0.0258(14) 0.0070(12) 0.0091(12) -0.0034(12)
C23 0.0303(15) 0.0263(15) 0.0200(13) -0.0049(11) 0.0081(11) 0.0030(12)
C24 0.0382(18) 0.0190(14) 0.0354(17) 0.0061(13) -0.0035(14) -0.0075(13)
C25 0.0401(18) 0.0173(14) 0.0316(16) -0.0029(12) -0.0068(13) -0.0007(13)
C26 0.0201(14) 0.0433(18) 0.0170(13) 0.0013(12) 0.0025(11) -0.0077(13)
C27 0.0304(17) 0.0323(17) 0.0416(19) -0.0035(15) 0.0193(14) 0.0031(14)
C28 0.0359(17) 0.0220(15) 0.0367(17) -0.0007(13) -0.0022(14) -0.0124(13)
C29 0.0448(19) 0.0218(15) 0.0319(17) -0.0102(13) -0.0085(14) -0.0017(14)
C30 0.0182(14) 0.062(2) 0.0181(13) 0.0024(14) 0.0060(11) -0.0065(14)
C31 0.045(3) 0.049(3) 0.057(4) 0.000 0.008(3) 0.000
C32 0.0213(15) 0.042(2) 0.060(2) 0.0005(18) 0.0202(15) -0.0066(14)
C33 0.0191(16) 0.067(3) 0.051(2) -0.002(2) -0.0015(15) -0.0210(17)
C34 0.062(3) 0.073(3) 0.0316(19) 0.019(2) 0.0263(19) 0.003(2)
C35 0.040(2) 0.046(2) 0.046(2) 0.0106(18) 0.0228(17) -0.0109(17)
C36 0.041(2) 0.129(6) 0.038(2) 0.030(3) -0.0158(19) 0.025(3)
C37 0.0275(19) 0.087(4) 0.066(3) -0.009(3) -0.0136(19) 0.036(2)
C38 0.0124(15) 0.056(3) 0.089(3) 0.001(2) 0.0148(18) 0.0080(15)
C39 0.0315(19) 0.058(3) 0.061(3) -0.013(2) 0.0233(18) 0.0127(18)
C40 0.064(3) 0.111(5) 0.038(3) -0.015(3) -0.023(2) -0.038(3)
C41 0.046(2) 0.088(3) 0.042(2) -0.021(2) 0.0302(19) -0.005(2)
C42 0.086(4) 0.076(4) 0.143(6) -0.083(4) 0.076(4) -0.077(3)
C43 0.102(5) 0.092(4) 0.147(6) 0.095(5) 0.091(5) 0.094(4)
C44 0.040(2) 0.044(3) 0.152(6) -0.047(3) 0.027(3) 0.017(2)
C45 0.0224(17) 0.110(4) 0.049(2) -0.025(3) 0.0124(16) -0.016(2)
C46 0.055(3) 0.033(2) 0.112(5) 0.033(3) 0.025(3) -0.013(2)
C47 0.076(3) 0.087(4) 0.029(2) 0.029(2) 0.002(2) -0.004(3)
C48 0.093(4) 0.068(4) 0.060(3) 0.045(3) 0.011(3) 0.004(3)
C49 0.057(3) 0.104(4) 0.027(2) -0.028(2) 0.0114(19) 0.000(3)
C50 0.039(3) 0.055(4) 0.085(5) 0.000 -0.009(3) 0.000
C51 0.058(4) 0.045(4) 0.098(6) 0.000 0.023(4) 0.000
C52 0.044(3) 0.124(6) 0.126(5) 0.029(4) -0.051(3) -0.027(3)
C53 0.121(6) 0.067(4) 0.052(3) -0.043(3) 0.017(3) -0.009(4)
C54 0.065(4) 0.128(7) 0.212(9) 0.001(6) -0.107(5) 0.018(4)
C55 0.079(4) 0.019(2) 0.187(8) -0.043(3) 0.028(5) -0.014(2)
C56 0.101(5) 0.060(4) 0.146(7) -0.060(5) 0.042(5) 0.003(4)
C57 0.110(6) 0.048(3) 0.132(7) 0.049(4) 0.054(5) 0.011(3)
C58 0.101(8) 0.251(17) 0.015(3) 0.000 -0.023(4) 0.000
C59 0.212(10) 0.131(7) 0.054(4) -0.049(4) 0.012(5) -0.132(8)
C60 0.041(4) 0.150(9) 0.071(5) 0.000 0.013(4) 0.000
C61 0.118(7) 0.102(6) 0.188(10) -0.102(7) 0.066(7) -0.083(6)
C62 0.131(7) 0.013(2) 0.155(8) 0.015(3) -0.011(6) 0.012(3)
C63 0.195(10) 0.078(5) 0.101(6) 0.030(5) -0.082(6) 0.055(6)
C64 0.257(14) 0.047(4) 0.148(9) 0.029(5) -0.084(9) 0.064(6)
C65 0.073(6) 0.32(2) 0.006(3) 0.000 -0.008(3) 0.000
C66 0.119(10) 0.264(19) 0.026(4) 0.000 -0.041(6) 0.000
C67 0.079(6) 0.152(10) 0.060(5) 0.000 0.029(5) 0.000
C68 0.046(5) 0.39(3) 0.065(6) 0.000 0.009(4) 0.000
C69 0.144(12) 0.227(18) 0.036(5) 0.000 -0.052(7) 0.000

loop_
_atom_type_symbol
_atom_type_description
_atom_type_scat_dispersion_real
_atom_type_scat_dispersion_imag
_atom_type_scat_source
C C 0.0033 0.0016 'International Tables Vol C Tables 4.2.6.8 and 6.1.1.4'
H H 0.0000 0.0000 'International Tables Vol C Tables 4.2.6.8 and 6.1.1.4'
N N 0.0061 0.0033 'International Tables Vol C Tables 4.2.6.8 and 6.1.1.4'
Tb Tb -0.1723 4.1537 'International Tables Vol C Tables 4.2.6.8 and 6.1.1.4'

loop_
_geom_angle_atom_site_label_1
_geom_angle_atom_site_label_2
_geom_angle_atom_site_label_3
_geom_angle
_geom_angle_site_symmetry_1
_geom_angle_site_symmetry_3
_geom_angle_publ_flag
N7 TB1 N7 73.88(10) 6_565 . ?
N7 TB1 N5 115.96(7) 6_565 . ?
N7 TB1 N5 73.76(7) . . ?
N7 TB1 N5 73.76(7) 6_565 6_565 ?
N7 TB1 N5 115.96(7) . 6_565 ?
N5 TB1 N5 73.29(10) . 6_565 ?
N7 TB1 N4 79.96(8) 6_565 . ?
N7 TB1 N4 79.97(8) . . ?
N5 TB1 N4 143.00(5) . . ?
N5 TB1 N4 143.00(5) 6_565 . ?
N7 TB1 N3 80.61(7) 6_565 . ?
N7 TB1 N3 143.18(7) . . ?
N5 TB1 N3 142.52(7) . . ?
N5 TB1 N3 80.58(7) 6_565 . ?
N4 TB1 N3 69.67(6) . . ?
N7 TB1 N3 143.18(7) 6_565 6_565 ?
N7 TB1 N3 80.61(7) . 6_565 ?
N5 TB1 N3 80.59(7) . 6_565 ?
N5 TB1 N3 142.52(7) 6_565 6_565 ?
N4 TB1 N3 69.66(6) . 6_565 ?
N3 TB1 N3 106.61(10) . 6_565 ?
N7 TB1 N1 142.82(5) 6_565 . ?
N7 TB1 N1 142.82(5) . . ?
N5 TB1 N1 80.64(7) . . ?
N5 TB1 N1 80.64(7) 6_565 . ?
N4 TB1 N1 107.21(10) . . ?
N3 TB1 N1 68.80(6) . . ?
N3 TB1 N1 68.80(6) 6_565 . ?
C1 N1 C1 107.8(3) 6_565 . ?
C1 N1 TB1 121.10(16) 6_565 . ?
C1 N1 TB1 121.10(16) . . ?
C1 N2 C3 122.1(2) . . ?
C3 N3 C12 107.9(2) . . ?
C3 N3 TB1 121.81(17) . . ?
C12 N3 TB1 122.34(17) . . ?
C9 N4 C9 107.8(3) 6_565 . ?
C9 N4 TB1 124.39(16) 6_565 . ?
C9 N4 TB1 124.39(16) . . ?
C10 N5 C7 105.9(2) . . ?
C10 N5 TB1 123.82(17) . . ?
C7 N5 TB1 124.72(17) . . ?
C9 N6 C12 122.4(2) . . ?
C19 N7 C11 105.7(2) . . ?
C19 N7 TB1 126.25(17) . . ?
C11 N7 TB1 124.16(17) . . ?
N2 C1 N1 128.0(2) . . ?
N2 C1 C2 122.0(2) . . ?
N1 C1 C2 110.0(2) . . ?
C13 C2 C2 121.58(18) . 6_565 ?
C13 C2 C1 132.3(3) . . ?
C2 C2 C1 106.06(15) 6_565 . ?
C11 C70 C10 127.5(2) . . ?
C11 C70 H8 116.3 . . ?
C10 C70 H8 116.3 . . ?
N2 C3 N3 128.4(2) . . ?
N2 C3 C6 121.6(2) . . ?
N3 C3 C6 110.0(2) . . ?
C8 C71 C19 106.4(2) . . ?
C8 C71 C23 128.5(3) . . ?
C19 C71 C23 125.0(3) . . ?
C73 C4 C10 106.6(2) . . ?
C73 C4 C18 128.7(3) . . ?
C10 C4 C18 124.6(3) . . ?
C16 C5 C6 121.6(3) . . ?
C16 C5 C12 132.4(3) . . ?
C6 C5 C12 106.0(2) . . ?
C17 C6 C5 121.2(3) . . ?
C17 C6 C3 132.8(3) . . ?
C5 C6 C3 106.0(2) . . ?
N5 C7 C72 124.5(2) . . ?
N5 C7 C73 110.3(2) . . ?
C72 C7 C73 125.1(2) . . ?
C71 C8 C11 106.4(2) . . ?
C71 C8 C20 128.9(3) . . ?
C11 C8 C20 124.7(3) . . ?
N6 C9 N4 128.5(2) . . ?
N6 C9 C15 121.3(2) . . ?
N4 C9 C15 110.0(3) . . ?
N5 C10 C70 124.8(2) . . ?
N5 C10 C4 110.5(2) . . ?
C70 C10 C4 124.6(2) . . ?
C4 C73 C7 106.6(2) . . ?
C4 C73 C22 127.9(3) . . ?
C7 C73 C22 125.5(3) . . ?
N7 C11 C70 124.8(2) . . ?
N7 C11 C8 110.7(2) . . ?
C70 C11 C8 124.3(2) . . ?
N6 C12 N3 128.3(3) . . ?
N6 C12 C5 121.6(2) . . ?
N3 C12 C5 109.9(2) . . ?
C7 C72 C7 127.7(3) . 6_565 ?
C7 C72 H11 116.2 . . ?
C7 C72 H11 116.2 6_565 . ?
C2 C13 C21 116.9(3) . . ?
C2 C13 H13 121.6 . . ?
C21 C13 H13 121.6 . . ?
C19 C14 C19 128.0(3) 6_565 . ?
C19 C14 H14 116.0 6_565 . ?
C19 C14 H14 116.0 . . ?
C26 C15 C15 121.4(2) . 6_565 ?
C26 C15 C9 132.3(3) . . ?
C15 C15 C9 106.08(17) 6_565 . ?
C5 C16 C24 117.3(3) . . ?
C5 C16 H16 121.4 . . ?
C24 C16 H16 121.4 . . ?
C6 C17 C25 117.2(3) . . ?
C6 C17 H17 121.4 . . ?
C25 C17 H17 121.4 . . ?
C4 C18 C28 112.4(2) . . ?
C4 C18 H18 109.1 . . ?
C28 C18 H18 109.1 . . ?
C4 C18 H18A 109.1 . . ?
C28 C18 H18A 109.1 . . ?
H18 C18 H18A 107.9 . . ?
N7 C19 C14 124.5(3) . . ?
N7 C19 C71 110.7(2) . . ?
C14 C19 C71 124.6(2) . . ?
C8 C20 C29 113.4(2) . . ?
C8 C20 H20 108.9 . . ?
C29 C20 H20 108.9 . . ?
C8 C20 H20A 108.9 . . ?
C29 C20 H20A 108.9 . . ?
H20 C20 H20A 107.7 . . ?
C21 C21 C13 121.52(18) 6_565 . ?
C21 C21 H21 119.2 6_565 . ?
C13 C21 H21 119.2 . . ?
C73 C22 C45 113.2(3) . . ?
C73 C22 H22 108.9 . . ?
C45 C22 H22 108.9 . . ?
C73 C22 H22A 108.9 . . ?
C45 C22 H22A 108.9 . . ?
H22 C22 H22A 107.8 . . ?
C71 C23 C27 113.3(3) . . ?
C71 C23 H23 108.9 . . ?
C27 C23 H23 108.9 . . ?
C71 C23 H23A 108.9 . . ?
C27 C23 H23A 108.9 . . ?
H23 C23 H23A 107.7 . . ?
C16 C24 C25 121.3(3) . . ?
C16 C24 H24 119.4 . . ?
C25 C24 H24 119.4 . . ?
C24 C25 C17 121.4(3) . . ?
C24 C25 H25 119.3 . . ?
C17 C25 H25 119.3 . . ?
C15 C26 C30 117.2(3) . . ?
C15 C26 H26 121.4 . . ?
C30 C26 H26 121.4 . . ?
C23 C27 H27 109.5 . . ?
C23 C27 H27A 109.5 . . ?
H27 C27 H27A 109.5 . . ?
C23 C27 H27B 109.5 . . ?
H27 C27 H27B 109.5 . . ?
H27A C27 H27B 109.5 . . ?
C18 C28 H28 109.5 . . ?
C18 C28 H28A 109.5 . . ?
H28 C28 H28A 109.5 . . ?
C18 C28 H28B 109.5 . . ?
H28 C28 H28B 109.5 . . ?
H28A C28 H28B 109.5 . . ?
C20 C29 H29 109.5 . . ?
C20 C29 H29A 109.5 . . ?
H29 C29 H29A 109.5 . . ?
C20 C29 H29B 109.5 . . ?
H29 C29 H29B 109.5 . . ?
H29A C29 H29B 109.5 . . ?
C30 C30 C26 121.4(2) 6_565 . ?
C30 C30 H30 119.3 6_565 . ?
C26 C30 H30 119.3 . . ?
C60 C31 H65 109.5 . . ?
C60 C31 H66 109.5 . . ?
H65 C31 H66 109.5 . . ?
C60 C31 H67 109.5 . . ?
H65 C31 H67 109.5 . . ?
H66 C31 H67 109.5 . . ?
C35 C32 C32 120.2(2) . 6_565 ?
C35 C32 C33 112.4(4) . . ?
C32 C32 C33 115.5(3) 6_565 . ?
C52 C33 C32 123.3(5) . . ?
C52 C33 C42 115.4(5) . . ?
C32 C33 C42 108.2(4) . . ?
C35 C34 C47 117.7(5) . . ?
C35 C34 C34 120.1(3) . 6_565 ?
C47 C34 C34 110.8(3) . 6_565 ?
C34 C35 C32 119.7(4) . . ?
C34 C35 C46 117.4(4) . . ?
C32 C35 C46 110.3(4) . . ?
C63 C36 C66 126.5(8) . . ?
C63 C36 C54 113.7(7) . . ?
C66 C36 C54 106.3(8) . . ?
C38 C37 C54 124.2(6) . . ?
C38 C37 C43 107.7(5) . . ?
C54 C37 C43 114.2(6) . . ?
C39 C38 C38 120.2(3) . 6_565 ?
C39 C38 C37 112.3(4) . . ?
C38 C38 C37 115.3(3) 6_565 . ?
C38 C39 C41 119.9(4) . . ?
C38 C39 C44 110.3(5) . . ?
C41 C39 C44 117.7(5) . . ?
C59 C40 C69 126.6(8) . . ?
C59 C40 C52 113.0(6) . . ?
C69 C40 C52 107.0(8) . . ?
C39 C41 C41 120.0(3) . 6_565 ?
C39 C41 C49 116.6(5) . . ?
C41 C41 C49 111.3(3) 6_565 . ?
C61 C42 C33 122.6(9) . . ?
C61 C42 C46 121.2(9) . . ?
C33 C42 C46 103.8(4) . . ?
C64 C43 C37 124.9(8) . . ?
C64 C43 C44 117.3(8) . . ?
C37 C43 C44 104.8(4) . . ?
C56 C44 C39 118.7(7) . . ?
C56 C44 C43 122.9(7) . . ?
C39 C44 C43 104.9(5) . . ?
C22 C45 H45 109.5 . . ?
C22 C45 H45A 109.5 . . ?
H45 C45 H45A 109.5 . . ?
C22 C45 H45B 109.5 . . ?
H45 C45 H45B 109.5 . . ?
H45A C45 H45B 109.5 . . ?
C57 C46 C35 118.9(6) . . ?
C57 C46 C42 123.6(6) . . ?
C35 C46 C42 105.2(4) . . ?
C48 C47 C34 118.5(6) . . ?
C48 C47 C58 123.0(7) . . ?
C34 C47 C58 106.2(6) . . ?
C47 C48 C57 127.4(7) . . ?
C47 C48 C63 116.5(7) . . ?
C57 C48 C63 104.0(6) . . ?
C53 C49 C41 118.4(6) . . ?
C53 C49 C65 122.8(6) . . ?
C41 C49 C65 106.0(6) . . ?
C51 C50 C60 117.3(6) . . ?
C51 C50 H50 108.0 . . ?
C60 C50 H50 108.0 . . ?
C51 C50 H50A 108.0 . . ?
C60 C50 H50A 108.0 . . ?
H50 C50 H50A 107.2 . . ?
C68 C51 C50 118.2(8) . . ?
C68 C51 H61 107.8 . . ?
C50 C51 H61 107.8 . . ?
C68 C51 H62 107.8 . . ?
C50 C51 H62 107.8 . . ?
H61 C51 H62 107.1 . . ?
C52 C52 C33 121.0(4) 6_565 . ?
C52 C52 C40 109.3(4) 6_565 . ?
C33 C52 C40 118.2(6) . . ?
C49 C53 C56 128.6(8) . . ?
C49 C53 C59 115.6(7) . . ?
C56 C53 C59 103.8(7) . . ?
C54 C54 C37 120.4(4) 6_565 . ?
C54 C54 C36 112.2(4) 6_565 . ?
C37 C54 C36 116.7(6) . . ?
C62 C55 C61 131.7(7) . . ?
C62 C55 C56 108.9(7) . . ?
C61 C55 C56 105.7(8) . . ?
C44 C56 C53 119.9(8) . . ?
C44 C56 C55 120.0(9) . . ?
C53 C56 C55 109.2(7) . . ?
C46 C57 C48 120.1(7) . . ?
C46 C57 C62 116.2(8) . . ?
C48 C57 C62 111.0(7) . . ?
C66 C58 C47 121.5(6) . 6_565 ?
C66 C58 C47 121.5(6) . . ?
C47 C58 C47 106.1(9) 6_565 . ?
C61 C59 C40 127.9(10) . . ?
C61 C59 C53 109.6(11) . . ?
C40 C59 C53 111.5(6) . . ?
C31 C60 C50 112.9(6) . . ?
C31 C60 H60 109.0 . . ?
C50 C60 H60 109.0 . . ?
C31 C60 H60A 109.0 . . ?
C50 C60 H60A 109.0 . . ?
H60 C60 H60A 107.8 . . ?
C59 C61 C42 122.8(13) . . ?
C59 C61 C55 111.7(9) . . ?
C42 C61 C55 115.1(11) . . ?
C64 C62 C55 139.1(9) . . ?
C64 C62 C57 96.6(9) . . ?
C55 C62 C57 111.5(7) . . ?
C64 C63 C36 142.0(12) . . ?
C64 C63 C48 96.7(10) . . ?
C36 C63 C48 108.9(7) . . ?
C63 C64 C62 131.0(13) . . ?
C63 C64 C43 107.3(12) . . ?
C62 C64 C43 110.7(9) . . ?
C69 C65 C49 122.1(4) . . ?
C69 C65 C49 122.1(4) . 6_565 ?
C49 C65 C49 105.4(8) . 6_565 ?
C58 C66 C36 123.4(6) . . ?
C58 C66 C36 123.4(6) . 6_565 ?
C36 C66 C36 102.9(10) . 6_565 ?
C68 C67 H68 109.5 . . ?
C68 C67 H69 109.5 . . ?
H68 C67 H69 109.5 . . ?
C68 C67 H70 109.5 . . ?
H68 C67 H70 109.5 . . ?
H69 C67 H70 109.5 . . ?
C67 C68 C51 138.5(9) . . ?
C67 C68 H63 102.5 . . ?
C51 C68 H63 102.5 . . ?
C67 C68 H64 102.5 . . ?
C51 C68 H64 102.5 . . ?
H63 C68 H64 104.9 . . ?
C65 C69 C40 121.0(7) . . ?
C65 C69 C40 121.0(7) . 6_565 ?
C40 C69 C40 107.4(13) . 6_565 ?

loop_
_geom_bond_atom_site_label_1
_geom_bond_atom_site_label_2
_geom_bond_distance
_geom_bond_site_symmetry_2
_geom_bond_publ_flag
TB1 N7 2.425(2) 6_565 ?
TB1 N7 2.425(2) . ?
TB1 N5 2.428(2) . ?
TB1 N5 2.428(2) 6_565 ?
TB1 N4 2.445(3) . ?
TB1 N3 2.449(2) . ?
TB1 N3 2.449(2) 6_565 ?
TB1 N1 2.457(3) . ?
N1 C1 1.367(3) 6_565 ?
N1 C1 1.367(3) . ?
N2 C1 1.331(4) . ?
N2 C3 1.333(3) . ?
N3 C3 1.362(3) . ?
N3 C12 1.368(3) . ?
N4 C9 1.368(3) 6_565 ?
N4 C9 1.368(3) . ?
N5 C10 1.369(3) . ?
N5 C7 1.374(3) . ?
N6 C9 1.328(4) . ?
N6 C12 1.330(4) . ?
N7 C19 1.368(3) . ?
N7 C11 1.371(3) . ?
C1 C2 1.468(3) . ?
C2 C13 1.385(4) . ?
C2 C2 1.397(6) 6_565 ?
C70 C11 1.392(4) . ?
C70 C10 1.397(4) . ?
C70 H8 0.9300 . ?
C3 C6 1.469(4) . ?
C71 C8 1.359(4) . ?
C71 C19 1.459(4) . ?
C71 C23 1.501(4) . ?
C4 C73 1.355(4) . ?
C4 C10 1.457(4) . ?
C4 C18 1.498(4) . ?
C5 C16 1.385(4) . ?
C5 C6 1.397(4) . ?
C5 C12 1.467(4) . ?
C6 C17 1.386(4) . ?
C7 C72 1.393(3) . ?
C7 C73 1.458(4) . ?
C8 C11 1.459(4) . ?
C8 C20 1.500(4) . ?
C9 C15 1.469(4) . ?
C73 C22 1.499(4) . ?
C72 C7 1.393(3) 6_565 ?
C72 H11 0.9300 . ?
C13 C21 1.393(4) . ?
C13 H13 0.9300 . ?
C14 C19 1.397(3) 6_565 ?
C14 C19 1.397(3) . ?
C14 H14 0.9300 . ?
C15 C26 1.386(4) . ?
C15 C15 1.396(6) 6_565 ?
C16 C24 1.390(5) . ?
C16 H16 0.9300 . ?
C17 C25 1.394(4) . ?
C17 H17 0.9300 . ?
C18 C28 1.532(4) . ?
C18 H18 0.9700 . ?
C18 H18A 0.9700 . ?
C20 C29 1.530(5) . ?
C20 H20 0.9700 . ?
C20 H20A 0.9700 . ?
C21 C21 1.391(7) 6_565 ?
C21 H21 0.9300 . ?
C22 C45 1.515(5) . ?
C22 H22 0.9700 . ?
C22 H22A 0.9700 . ?
C23 C27 1.533(4) . ?
C23 H23 0.9700 . ?
C23 H23A 0.9700 . ?
C24 C25 1.393(5) . ?
C24 H24 0.9300 . ?
C25 H25 0.9300 . ?
C26 C30 1.395(5) . ?
C26 H26 0.9300 . ?
C27 H27 0.9600 . ?
C27 H27A 0.9600 . ?
C27 H27B 0.9600 . ?
C28 H28 0.9600 . ?
C28 H28A 0.9600 . ?
C28 H28B 0.9600 . ?
C29 H29 0.9600 . ?
C29 H29A 0.9600 . ?
C29 H29B 0.9600 . ?
C30 C30 1.389(8) 6_565 ?
C30 H30 0.9300 . ?
C31 C60 1.493(9) . ?
C31 H65 0.9600 . ?
C31 H66 0.9600 . ?
C31 H67 0.9600 . ?
C32 C35 1.405(6) . ?
C32 C32 1.421(8) 6_565 ?
C32 C33 1.428(6) . ?
C33 C52 1.378(8) . ?
C33 C42 1.527(9) . ?
C34 C35 1.396(7) . ?
C34 C47 1.419(7) . ?
C34 C34 1.435(10) 6_565 ?
C35 C46 1.475(7) . ?
C36 C63 1.290(11) . ?
C36 C66 1.511(10) . ?
C36 C54 1.553(12) . ?
C37 C38 1.449(7) . ?
C37 C54 1.464(11) . ?
C37 C43 1.530(10) . ?
C38 C39 1.392(7) . ?
C38 C38 1.432(9) 6_565 ?
C39 C41 1.412(7) . ?
C39 C44 1.507(8) . ?
C40 C59 1.374(13) . ?
C40 C69 1.424(11) . ?
C40 C52 1.612(10) . ?
C41 C41 1.420(11) 6_565 ?
C41 C49 1.443(7) . ?
C42 C61 1.290(9) . ?
C42 C46 1.602(10) . ?
C43 C64 1.481(14) . ?
C43 C44 1.580(11) . ?
C44 C56 1.305(10) . ?
C45 H45 0.9600 . ?
C45 H45A 0.9600 . ?
C45 H45B 0.9600 . ?
C46 C57 1.299(10) . ?
C47 C48 1.264(9) . ?
C47 C58 1.527(9) . ?
C48 C57 1.314(10) . ?
C48 C63 1.738(13) . ?
C49 C53 1.280(9) . ?
C49 C65 1.551(8) . ?
C50 C51 1.449(10) . ?
C50 C60 1.565(11) . ?
C50 H50 0.9700 . ?
C50 H50A 0.9700 . ?
C51 C68 1.396(13) . ?
C51 H61 0.9700 . ?
C51 H62 0.9700 . ?
C52 C52 1.231(14) 6_565 ?
C53 C56 1.304(11) . ?
C53 C59 1.638(12) . ?
C54 C54 1.190(16) 6_565 ?
C55 C62 1.408(12) . ?
C55 C61 1.415(13) . ?
C55 C56 1.558(10) . ?
C57 C62 1.630(11) . ?
C58 C66 1.092(15) . ?
C58 C47 1.527(9) 6_565 ?
C59 C61 1.253(13) . ?
C60 H60 0.9700 . ?
C60 H60A 0.9700 . ?
C62 C64 1.308(13) . ?
C63 C64 1.248(12) . ?
C65 C69 1.140(16) . ?
C65 C49 1.551(8) 6_565 ?
C66 C36 1.511(10) 6_565 ?
C67 C68 1.313(14) . ?
C67 H68 0.9600 . ?
C67 H69 0.9600 . ?
C67 H70 0.9600 . ?
C68 H63 0.9700 . ?
C68 H64 0.9700 . ?
C69 C40 1.424(11) 6_565 ?

loop_
_geom_torsion_atom_site_label_1
_geom_torsion_atom_site_label_2
_geom_torsion_atom_site_label_3
_geom_torsion_atom_site_label_4
_geom_torsion
_geom_torsion_site_symmetry_1
_geom_torsion_site_symmetry_2
_geom_torsion_site_symmetry_3
_geom_torsion_site_symmetry_4
_geom_torsion_publ_flag
C3 N2 C1 N1 2.9(4) . . . . ?
C3 N2 C1 C2 -176.0(2) . . . . ?
C1 N1 C1 N2 -175.30(16) 6_565 . . . ?
TB1 N1 C1 N2 38.9(4) . . . . ?
C1 N1 C1 C2 3.7(4) 6_565 . . . ?
TB1 N1 C1 C2 -142.07(18) . . . . ?
N2 C1 C2 C13 -6.1(4) . . . . ?
N1 C1 C2 C13 174.8(3) . . . . ?
N2 C1 C2 C2 176.8(2) . . . 6_565 ?
N1 C1 C2 C2 -2.3(2) . . . 6_565 ?
C1 N2 C3 N3 -4.4(4) . . . . ?
C1 N2 C3 C6 173.4(2) . . . . ?
C12 N3 C3 N2 173.9(3) . . . . ?
TB1 N3 C3 N2 -36.6(3) . . . . ?
C12 N3 C3 C6 -4.1(3) . . . . ?
TB1 N3 C3 C6 145.43(17) . . . . ?
C16 C5 C6 C17 -0.4(4) . . . . ?
C12 C5 C6 C17 179.6(2) . . . . ?
C16 C5 C6 C3 179.5(3) . . . . ?
C12 C5 C6 C3 -0.6(3) . . . . ?
N2 C3 C6 C17 4.6(5) . . . . ?
N3 C3 C6 C17 -177.3(3) . . . . ?
N2 C3 C6 C5 -175.2(2) . . . . ?
N3 C3 C6 C5 2.9(3) . . . . ?
C10 N5 C7 C72 174.2(3) . . . . ?
TB1 N5 C7 C72 -31.5(4) . . . . ?
C10 N5 C7 C73 -2.3(3) . . . . ?
TB1 N5 C7 C73 152.05(17) . . . . ?
C19 C71 C8 C11 -1.4(3) . . . . ?
C23 C71 C8 C11 176.9(3) . . . . ?
C19 C71 C8 C20 -178.9(3) . . . . ?
C23 C71 C8 C20 -0.7(5) . . . . ?
C12 N6 C9 N4 -8.6(5) . . . . ?
C12 N6 C9 C15 165.9(2) . . . . ?
C9 N4 C9 N6 172.00(17) 6_565 . . . ?
TB1 N4 C9 N6 -28.2(4) . . . . ?
C9 N4 C9 C15 -2.9(4) 6_565 . . . ?
TB1 N4 C9 C15 156.82(19) . . . . ?
C7 N5 C10 C70 -174.1(2) . . . . ?
TB1 N5 C10 C70 31.2(3) . . . . ?
C7 N5 C10 C4 1.8(3) . . . . ?
TB1 N5 C10 C4 -152.83(16) . . . . ?
C11 C70 C10 N5 5.9(4) . . . . ?
C11 C70 C10 C4 -169.5(3) . . . . ?
C73 C4 C10 N5 -0.6(3) . . . . ?
C18 C4 C10 N5 -177.9(2) . . . . ?
C73 C4 C10 C70 175.3(2) . . . . ?
C18 C4 C10 C70 -2.0(4) . . . . ?
C10 C4 C73 C7 -0.8(3) . . . . ?
C18 C4 C73 C7 176.4(3) . . . . ?
C10 C4 C73 C22 -179.4(3) . . . . ?
C18 C4 C73 C22 -2.3(5) . . . . ?
N5 C7 C73 C4 1.9(3) . . . . ?
C72 C7 C73 C4 -174.5(3) . . . . ?
N5 C7 C73 C22 -179.3(2) . . . . ?
C72 C7 C73 C22 4.2(4) . . . . ?
C19 N7 C11 C70 171.0(2) . . . . ?
TB1 N7 C11 C70 -30.1(3) . . . . ?
C19 N7 C11 C8 -3.0(3) . . . . ?
TB1 N7 C11 C8 155.92(16) . . . . ?
C10 C70 C11 N7 -6.6(4) . . . . ?
C10 C70 C11 C8 166.6(3) . . . . ?
C71 C8 C11 N7 2.8(3) . . . . ?
C20 C8 C11 N7 -179.5(2) . . . . ?
C71 C8 C11 C70 -171.2(2) . . . . ?
C20 C8 C11 C70 6.4(4) . . . . ?
C9 N6 C12 N3 2.8(4) . . . . ?
C9 N6 C12 C5 -173.0(2) . . . . ?
C3 N3 C12 N6 -172.4(3) . . . . ?
TB1 N3 C12 N6 38.2(4) . . . . ?
C3 N3 C12 C5 3.8(3) . . . . ?
TB1 N3 C12 C5 -145.60(17) . . . . ?
C16 C5 C12 N6 -5.5(5) . . . . ?
C6 C5 C12 N6 174.6(2) . . . . ?
C16 C5 C12 N3 178.0(3) . . . . ?
C6 C5 C12 N3 -1.9(3) . . . . ?
N5 C7 C72 C7 -4.1(6) . . . 6_565 ?
C73 C7 C72 C7 171.8(2) . . . 6_565 ?
C2 C2 C13 C21 1.2(3) 6_565 . . . ?
C1 C2 C13 C21 -175.5(3) . . . . ?
N6 C9 C15 C26 1.1(5) . . . . ?
N4 C9 C15 C26 176.5(3) . . . . ?
N6 C9 C15 C15 -173.6(2) . . . 6_565 ?
N4 C9 C15 C15 1.8(2) . . . 6_565 ?
C6 C5 C16 C24 0.3(4) . . . . ?
C12 C5 C16 C24 -179.7(3) . . . . ?
C5 C6 C17 C25 0.4(4) . . . . ?
C3 C6 C17 C25 -179.4(3) . . . . ?
C73 C4 C18 C28 -97.5(4) . . . . ?
C10 C4 C18 C28 79.2(3) . . . . ?
C11 N7 C19 C14 -172.7(3) . . . . ?
TB1 N7 C19 C14 29.0(4) . . . . ?
C11 N7 C19 C71 2.2(3) . . . . ?
TB1 N7 C19 C71 -156.20(17) . . . . ?
C19 C14 C19 N7 3.2(6) 6_565 . . . ?
C19 C14 C19 C71 -171.0(2) 6_565 . . . ?
C8 C71 C19 N7 -0.5(3) . . . . ?
C23 C71 C19 N7 -178.8(2) . . . . ?
C8 C71 C19 C14 174.4(3) . . . . ?
C23 C71 C19 C14 -3.9(4) . . . . ?
C71 C8 C20 C29 99.1(4) . . . . ?
C11 C8 C20 C29 -78.0(4) . . . . ?
C2 C13 C21 C21 -1.2(3) . . . 6_565 ?
C4 C73 C22 C45 84.5(4) . . . . ?
C7 C73 C22 C45 -93.9(4) . . . . ?
C8 C71 C23 C27 111.0(3) . . . . ?
C19 C71 C23 C27 -71.0(4) . . . . ?
C5 C16 C24 C25 -0.2(5) . . . . ?
C16 C24 C25 C17 0.3(5) . . . . ?
C6 C17 C25 C24 -0.4(5) . . . . ?
C15 C15 C26 C30 -0.2(3) 6_565 . . . ?
C9 C15 C26 C30 -174.2(3) . . . . ?
C15 C26 C30 C30 0.2(3) . . . 6_565 ?
C35 C32 C33 C52 139.7(4) . . . . ?
C32 C32 C33 C52 -3.5(5) 6_565 . . . ?
C35 C32 C33 C42 0.5(4) . . . . ?
C32 C32 C33 C42 -142.7(2) 6_565 . . . ?
C47 C34 C35 C32 139.9(4) . . . . ?
C34 C34 C35 C32 -0.2(4) 6_565 . . . ?
C47 C34 C35 C46 1.8(5) . . . . ?
C34 C34 C35 C46 -138.4(3) 6_565 . . . ?
C32 C32 C35 C34 0.2(4) 6_565 . . . ?
C33 C32 C35 C34 -141.1(4) . . . . ?
C32 C32 C35 C46 141.0(2) 6_565 . . . ?
C33 C32 C35 C46 -0.2(4) . . . . ?
C54 C37 C38 C39 137.4(5) . . . . ?
C43 C37 C38 C39 0.0(4) . . . . ?
C54 C37 C38 C38 -5.1(5) . . . 6_565 ?
C43 C37 C38 C38 -142.5(2) . . . 6_565 ?
C38 C38 C39 C41 -0.6(4) 6_565 . . . ?
C37 C38 C39 C41 -141.1(4) . . . . ?
C38 C38 C39 C44 141.0(2) 6_565 . . . ?
C37 C38 C39 C44 0.5(4) . . . . ?
C38 C39 C41 C41 0.6(4) . . . 6_565 ?
C44 C39 C41 C41 -138.3(3) . . . 6_565 ?
C38 C39 C41 C49 139.8(4) . . . . ?
C44 C39 C41 C49 1.0(5) . . . . ?
C52 C33 C42 C61 -1.1(7) . . . . ?
C32 C33 C42 C61 141.8(6) . . . . ?
C52 C33 C42 C46 -143.3(4) . . . . ?
C32 C33 C42 C46 -0.5(4) . . . . ?
C38 C37 C43 C64 139.2(6) . . . . ?
C54 C37 C43 C64 -2.9(8) . . . . ?
C38 C37 C43 C44 -0.5(4) . . . . ?
C54 C37 C43 C44 -142.6(4) . . . . ?
C38 C39 C44 C56 -142.7(5) . . . . ?
C41 C39 C44 C56 -0.1(7) . . . . ?
C38 C39 C44 C43 -0.8(4) . . . . ?
C41 C39 C44 C43 141.7(4) . . . . ?
C64 C43 C44 C56 -2.7(8) . . . . ?
C37 C43 C44 C56 140.6(5) . . . . ?
C64 C43 C44 C39 -142.6(5) . . . . ?
C37 C43 C44 C39 0.8(4) . . . . ?
C34 C35 C46 C57 -1.9(6) . . . . ?
C32 C35 C46 C57 -143.8(5) . . . . ?
C34 C35 C46 C42 141.7(4) . . . . ?
C32 C35 C46 C42 -0.1(4) . . . . ?
C61 C42 C46 C57 -1.1(8) . . . . ?
C33 C42 C46 C57 141.8(5) . . . . ?
C61 C42 C46 C35 -142.6(6) . . . . ?
C33 C42 C46 C35 0.3(4) . . . . ?
C35 C34 C47 C48 -0.1(6) . . . . ?
C34 C34 C47 C48 143.6(4) 6_565 . . . ?
C35 C34 C47 C58 -143.4(5) . . . . ?
C34 C34 C47 C58 0.2(5) 6_565 . . . ?
C34 C47 C48 C57 -1.8(8) . . . . ?
C58 C47 C48 C57 135.1(7) . . . . ?
C34 C47 C48 C63 -137.9(5) . . . . ?
C58 C47 C48 C63 -1.0(7) . . . . ?
C39 C41 C49 C53 0.4(6) . . . . ?
C41 C41 C49 C53 143.1(4) 6_565 . . . ?
C39 C41 C49 C65 -142.3(4) . . . . ?
C41 C41 C49 C65 0.4(4) 6_565 . . . ?
C60 C50 C51 C68 180.000(2) . . . . ?
C32 C33 C52 C52 3.7(5) . . . 6_565 ?
C42 C33 C52 C52 140.3(3) . . . 6_565 ?
C32 C33 C52 C40 -135.7(5) . . . . ?
C42 C33 C52 C40 0.9(6) . . . . ?
C59 C40 C52 C52 -145.0(4) . . . 6_565 ?
C69 C40 C52 C52 -1.0(6) . . . 6_565 ?
C59 C40 C52 C33 -1.2(7) . . . . ?
C69 C40 C52 C33 142.8(6) . . . . ?
C41 C49 C53 C56 -3.1(9) . . . . ?
C65 C49 C53 C56 133.0(7) . . . . ?
C41 C49 C53 C59 -139.3(5) . . . . ?
C65 C49 C53 C59 -3.1(7) . . . . ?
C38 C37 C54 C54 5.4(6) . . . 6_565 ?
C43 C37 C54 C54 140.4(4) . . . 6_565 ?
C38 C37 C54 C36 -136.4(5) . . . . ?
C43 C37 C54 C36 -1.4(6) . . . . ?
C63 C36 C54 C54 -145.5(4) . . . 6_565 ?
C66 C36 C54 C54 -1.8(5) . . . 6_565 ?
C63 C36 C54 C37 -0.8(7) . . . . ?
C66 C36 C54 C37 142.9(6) . . . . ?
C39 C44 C56 C53 -2.1(8) . . . . ?
C43 C44 C56 C53 -136.8(7) . . . . ?
C39 C44 C56 C55 138.3(6) . . . . ?
C43 C44 C56 C55 3.6(9) . . . . ?
C49 C53 C56 C44 4.1(10) . . . . ?
C59 C53 C56 C44 144.0(6) . . . . ?
C49 C53 C56 C55 -140.2(6) . . . . ?
C59 C53 C56 C55 -0.2(6) . . . . ?
C62 C55 C56 C44 2.1(8) . . . . ?
C61 C55 C56 C44 -143.6(6) . . . . ?
C62 C55 C56 C53 146.4(6) . . . . ?
C61 C55 C56 C53 0.6(7) . . . . ?
C35 C46 C57 C48 0.3(8) . . . . ?
C42 C46 C57 C48 -136.3(6) . . . . ?
C35 C46 C57 C62 138.7(5) . . . . ?
C42 C46 C57 C62 2.0(8) . . . . ?
C47 C48 C57 C46 1.7(9) . . . . ?
C63 C48 C57 C46 141.9(5) . . . . ?
C47 C48 C57 C62 -138.6(6) . . . . ?
C63 C48 C57 C62 1.6(6) . . . . ?
C48 C47 C58 C66 2.9(11) . . . . ?
C34 C47 C58 C66 144.2(8) . . . . ?
C48 C47 C58 C47 -141.6(6) . . . 6_565 ?
C34 C47 C58 C47 -0.3(8) . . . 6_565 ?
C69 C40 C59 C61 -133.8(9) . . . . ?
C52 C40 C59 C61 1.7(10) . . . . ?
C69 C40 C59 C53 6.0(8) . . . . ?
C52 C40 C59 C53 141.5(4) . . . . ?
C49 C53 C59 C61 145.8(6) . . . . ?
C56 C53 C59 C61 -0.3(7) . . . . ?
C49 C53 C59 C40 -1.5(7) . . . . ?
C56 C53 C59 C40 -147.6(5) . . . . ?
C51 C50 C60 C31 180.000(1) . . . . ?
C40 C59 C61 C42 -2.0(12) . . . . ?
C53 C59 C61 C42 -142.4(7) . . . . ?
C40 C59 C61 C55 141.1(8) . . . . ?
C53 C59 C61 C55 0.7(7) . . . . ?
C33 C42 C61 C59 1.5(10) . . . . ?
C46 C42 C61 C59 137.5(9) . . . . ?
C33 C42 C61 C55 -140.4(7) . . . . ?
C46 C42 C61 C55 -4.4(9) . . . . ?
C62 C55 C61 C59 -135.3(8) . . . . ?
C56 C55 C61 C59 -0.8(7) . . . . ?
C62 C55 C61 C42 10.8(11) . . . . ?
C56 C55 C61 C42 145.3(6) . . . . ?
C61 C55 C62 C64 120.4(12) . . . . ?
C56 C55 C62 C64 -13.1(12) . . . . ?
C61 C55 C62 C57 -9.6(10) . . . . ?
C56 C55 C62 C57 -143.1(5) . . . . ?
C46 C57 C62 C64 -147.2(6) . . . . ?
C48 C57 C62 C64 -5.3(7) . . . . ?
C46 C57 C62 C55 2.4(8) . . . . ?
C48 C57 C62 C55 144.4(6) . . . . ?
C66 C36 C63 C64 -123.2(14) . . . . ?
C54 C36 C63 C64 11.8(15) . . . . ?
C66 C36 C63 C48 6.5(8) . . . . ?
C54 C36 C63 C48 141.5(5) . . . . ?
C47 C48 C63 C64 148.1(6) . . . . ?
C57 C48 C63 C64 2.7(6) . . . . ?
C47 C48 C63 C36 -3.4(7) . . . . ?
C57 C48 C63 C36 -148.8(5) . . . . ?
C36 C63 C64 C62 124.2(17) . . . . ?
C48 C63 C64 C62 -8.7(11) . . . . ?
C36 C63 C64 C43 -15.3(15) . . . . ?
C48 C63 C64 C43 -148.2(5) . . . . ?
C55 C62 C64 C63 -124.5(14) . . . . ?
C57 C62 C64 C63 9.6(11) . . . . ?
C55 C62 C64 C43 14.0(12) . . . . ?
C57 C62 C64 C43 148.1(5) . . . . ?
C37 C43 C64 C63 8.9(9) . . . . ?
C44 C43 C64 C63 144.2(6) . . . . ?
C37 C43 C64 C62 -139.5(7) . . . . ?
C44 C43 C64 C62 -4.2(8) . . . . ?
C53 C49 C65 C69 4.2(10) . . . . ?
C41 C49 C65 C69 144.9(7) . . . . ?
C53 C49 C65 C49 -141.2(5) . . . 6_565 ?
C41 C49 C65 C49 -0.6(6) . . . 6_565 ?
C47 C58 C66 C36 139.1(5) 6_565 . . . ?
C47 C58 C66 C36 -0.1(12) . . . . ?
C47 C58 C66 C36 0.1(12) 6_565 . . 6_565 ?
C47 C58 C66 C36 -139.1(5) . . . 6_565 ?
C63 C36 C66 C58 -5.5(12) . . . . ?
C54 C36 C66 C58 -143.1(8) . . . . ?
C63 C36 C66 C36 140.3(7) . . . 6_565 ?
C54 C36 C66 C36 2.7(8) . . . 6_565 ?
C50 C51 C68 C67 0.000(3) . . . . ?
C49 C65 C69 C40 0.2(11) . . . . ?
C49 C65 C69 C40 140.0(5) 6_565 . . . ?
C49 C65 C69 C40 -140.0(5) . . . 6_565 ?
C49 C65 C69 C40 -0.2(11) 6_565 . . 6_565 ?
C59 C40 C69 C65 -5.7(12) . . . . ?
C52 C40 C69 C65 -143.2(8) . . . . ?
C59 C40 C69 C40 139.2(7) . . . 6_565 ?
C52 C40 C69 C40 1.6(9) . . . 6_565 ?
